data_7248756
loop_
_publ_author_name
'Murakami, Ryo'
'Shiota, Keitaro'
'Uchida, Ayaka'
'Inagaki, Fuyuhiko'

_publ_section_title
;
 Light-swing CO2 capture: photoirradiation-based chemical CO2 release
 based on photoisomerization of azobenzene-amine/guanidine derivatives
;
_journal_issue 12
_journal_name_full 'Green Chemistry'
_journal_page_first 7406
_journal_page_last 7413
_journal_paper_doi 10.1039/D4GC00736K
_journal_volume 26
_journal_year 2024
_chemical_formula_moiety 'C3 H5 O3, C15 H19 N6'
_chemical_formula_sum 'C18 H24 N6 O3'
_chemical_formula_weight 372.43
_chemical_name_common GAB
_chemical_name_systematic '(E)-amino((4-(4-(dimethylamino)styryl)phenyl)amino)methaniminium ethyl carbonate'
_chemical_properties_physical Light-sensitive
_space_group_crystal_system monoclinic
_space_group_IT_number 14
_space_group_name_Hall '-P 2yn'
_space_group_name_H-M_alt 'P 1 21/n 1'
_atom_sites_solution_hydrogens geom
_atom_sites_solution_primary dual
_audit_creation_date 2023-12-05
_audit_creation_method
;
Olex2 1.3-ac4
(compiled 2019.04.23 svn.r3594 for Rigaku Oxford Diffraction, GUI svn.r5739)
;
_audit_update_record
;
2023-12-05 deposited with the CCDC.	2024-05-29 downloaded from the CCDC.
;
_cell_angle_alpha 90
_cell_angle_beta 93.736(4)
_cell_angle_gamma 90
_cell_formula_units_Z 4
_cell_length_a 7.6781(4)
_cell_length_b 27.9980(13)
_cell_length_c 9.1512(3)
_cell_measurement_reflns_used 7975
_cell_measurement_theta_max 23.2070
_cell_measurement_theta_min 2.3240
_cell_volume 1963.07(15)
_computing_cell_refinement 'CrysAlisPro 1.171.40.60a (Rigaku OD, 2019)'
_computing_data_collection 'CrysAlisPro 1.171.40.60a (Rigaku OD, 2019)'
_computing_data_reduction 'CrysAlisPro 1.171.40.60a (Rigaku OD, 2019)'
_computing_molecular_graphics 'Olex2 (Dolomanov et al., 2009)'
_computing_publication_material 'Olex2 (Dolomanov et al., 2009)'
_computing_structure_refinement 'ShelXL (Sheldrick, 2015)'
_computing_structure_solution 'ShelXT (Sheldrick, 2015)'
_diffrn_ambient_temperature 300
_diffrn_detector 'Bruker APEX2 area detector'
_diffrn_detector_area_resol_mean 7.9
_diffrn_detector_type 'CCD area detector'
_diffrn_measured_fraction_theta_full 1.000
_diffrn_measured_fraction_theta_max 0.975
_diffrn_measurement_details
;
List of Runs (angles in degrees, time in seconds):

  # Type    Start    End  Width  t~exp~   \w     \q     \k     \f   Frames
#--------------------------------------------------------------------------
  1  \w    -74.00 110.00   0.50   23.83    --   20.00  54.00-150.00  368
  2  \w    -74.00 110.00   0.50   23.83    --   20.00  54.00 150.00  368
  3  \w    -74.00 110.00   0.50   23.83    --   20.00  54.00  90.00  368
  4  \w    -74.00 110.00   0.50   23.83    --   20.00  54.00 120.00  368
  5  \w    -74.00 110.00   0.50   23.83    --   20.00  54.00   0.00  368
  6  \w    -74.00 101.00   0.50   23.83    --   20.00  54.00 -90.00  350
  7  \w    -74.00 110.00   0.50   23.83    --   20.00  54.00 -60.00  368
;
_diffrn_measurement_device 'three-circle diffractometer'
_diffrn_measurement_device_type 'Bruker SMART APEX2 area detector'
_diffrn_measurement_method '\w and \f scans'
_diffrn_orient_matrix_type 'CrysAlisPro convention (1999,Acta A55,543-557)'
_diffrn_orient_matrix_UB_11 -0.0454567000
_diffrn_orient_matrix_UB_12 0.0215780000
_diffrn_orient_matrix_UB_13 0.0116352000
_diffrn_orient_matrix_UB_21 0.0587906000
_diffrn_orient_matrix_UB_22 0.0125052000
_diffrn_orient_matrix_UB_23 -0.0428788000
_diffrn_orient_matrix_UB_31 -0.0553201000
_diffrn_orient_matrix_UB_32 -0.0044553000
_diffrn_orient_matrix_UB_33 -0.0636425000
_diffrn_radiation_monochromator 'mirror optics'
_diffrn_radiation_probe x-ray
_diffrn_radiation_type 'Mo K\a'
_diffrn_radiation_wavelength 0.71073
_diffrn_reflns_av_R_equivalents 0.0386
_diffrn_reflns_av_unetI/netI 0.0309
_diffrn_reflns_Laue_measured_fraction_full 1.000
_diffrn_reflns_Laue_measured_fraction_max 0.975
_diffrn_reflns_limit_h_max 10
_diffrn_reflns_limit_h_min -10
_diffrn_reflns_limit_k_max 39
_diffrn_reflns_limit_k_min -40
_diffrn_reflns_limit_l_max 13
_diffrn_reflns_limit_l_min -13
_diffrn_reflns_number 45123
_diffrn_reflns_point_group_measured_fraction_full 1.000
_diffrn_reflns_point_group_measured_fraction_max 0.975
_diffrn_reflns_theta_full 25.242
_diffrn_reflns_theta_max 30.670
_diffrn_reflns_theta_min 2.346
_diffrn_source 'microfocus sealed X-ray tube'
_diffrn_source_type 'Incoatec I\ms'
_exptl_absorpt_coefficient_mu 0.089
_exptl_absorpt_correction_T_max 1.00000
_exptl_absorpt_correction_T_min 0.90829
_exptl_absorpt_correction_type multi-scan
_exptl_absorpt_process_details
;
CrysAlisPro 1.171.40.60a (Rigaku Oxford Diffraction, 2019)
Empirical absorption correction using spherical harmonics,
 implemented in SCALE3 ABSPACK scaling algorithm.
;
_exptl_crystal_colour 'clear orangish orange'
_exptl_crystal_colour_lustre clear
_exptl_crystal_colour_modifier orangish
_exptl_crystal_colour_primary orange
_exptl_crystal_density_diffrn 1.260
_exptl_crystal_description prism
_exptl_crystal_F_000 792
_exptl_crystal_preparation 'After dissolving in ethanol, it was left standing in air.'
_exptl_crystal_recrystallization_method 'Vapor diffusion method (EtOH)'
_exptl_crystal_size_max 0.22
_exptl_crystal_size_mid 0.13
_exptl_crystal_size_min 0.1
_refine_diff_density_max 0.337
_refine_diff_density_min -0.298
_refine_diff_density_rms 0.034
_refine_ls_extinction_method none
_refine_ls_goodness_of_fit_ref 1.034
_refine_ls_hydrogen_treatment constr
_refine_ls_matrix_type full
_refine_ls_number_parameters 247
_refine_ls_number_reflns 5917
_refine_ls_number_restraints 0
_refine_ls_restrained_S_all 1.034
_refine_ls_R_factor_all 0.1458
_refine_ls_R_factor_gt 0.0747
_refine_ls_shift/su_max 0.001
_refine_ls_shift/su_mean 0.000
_refine_ls_structure_factor_coef Fsqd
_refine_ls_weighting_details 'w=1/[\s^2^(Fo^2^)+(0.0647P)^2^+0.8318P] where P=(Fo^2^+2Fc^2^)/3'
_refine_ls_weighting_scheme calc
_refine_ls_wR_factor_gt 0.1742
_refine_ls_wR_factor_ref 0.2096
_reflns_Friedel_coverage 0.000
_reflns_number_gt 2921
_reflns_number_total 5917
_reflns_threshold_expression 'I > 2\s(I)'
_cod_data_source_file d4gc00736k2.cif
_cod_data_source_block ks105entry3
_cod_depositor_comments 'Adding full bibliography for 7248756.cif.'
_cod_database_code 7248756
_shelx_shelxl_version_number 2018/3
_shelx_space_group_comment
;
The symmetry employed for this shelxl refinement is uniquely defined
by the following loop, which should always be used as a source of
symmetry information in preference to the above space-group names.
They are only intended as comments.
;
_diffrn_oxdiff_digest_frames
;
018015ea8f3fde7e82fe93c442e773062a000254a5d
;
_reflns_odcompleteness_completeness 99.85
_reflns_odcompleteness_iscentric 1
_reflns_odcompleteness_theta 26.32
_olex2_refinement_description
;
1. Fixed Uiso
 At 1.2 times of:
  All C(H) groups, All C(H,H) groups, All N(H) groups, All N(H,H) groups
 At 1.5 times of:
  All C(H,H,H) groups
2.a Secondary CH2 refined with riding coordinates:
 C00G(H00H,H00O)
2.b Aromatic/amide H refined with riding coordinates:
 N3(H3), C00D(H00D), C00I(H00I), C00J(H00J), C00K(H00K), C00L(H00L),
 C00M(H00M), C00N(H00N), C00P(H00P)
2.c X=CH2 refined with riding coordinates:
 N5(H5A,H5B), N4(H4A,H4B)
2.d Idealised Me refined as rotating group:
 C00O(H00Q,H00R,H00S), C00Q(H00A,H00B,H00C), C00R(H00E,H00F,H00G)
;
_olex2_exptl_crystal_mounting_method 'MiTeGen Dual-Thickness MicroLoops'
_olex2_submission_original_sample_id KS105
_olex2_submission_special_instructions 'No special instructions were received'
_oxdiff_exptl_absorpt_empirical_details
;
Empirical correction (ABSPACK) includes:
- Absorption correction using spherical harmonics
- Frame scaling
;
_oxdiff_exptl_absorpt_empirical_full_max 1.170
_oxdiff_exptl_absorpt_empirical_full_min 0.889

loop_
_space_group_symop_operation_xyz
'x, y, z'
'-x+1/2, y+1/2, -z+1/2'
'-x, -y, -z'
'x-1/2, -y-1/2, z-1/2'

loop_
_atom_site_label
_atom_site_type_symbol
_atom_site_fract_x
_atom_site_fract_y
_atom_site_fract_z
_atom_site_U_iso_or_equiv
_atom_site_adp_type
_atom_site_occupancy
_atom_site_site_symmetry_order
_atom_site_calc_flag
_atom_site_refinement_flags_posn
_atom_site_refinement_flags_adp
_atom_site_refinement_flags_occupancy
_atom_site_disorder_assembly
_atom_site_disorder_group
O001 O 1.2315(2) 0.81181(6) 0.60533(15) 0.0688(5) Uani 1 1 d . . . . .
O002 O 0.9756(2) 0.78127(7) 0.54372(16) 0.0770(5) Uani 1 1 d . . . . .
O003 O 1.0537(2) 0.79192(7) 0.77902(16) 0.0831(6) Uani 1 1 d . . . . .
N3 N 0.5120(3) 0.69370(7) 0.75373(19) 0.0656(5) Uani 1 1 d . . . . .
H3 H 0.495221 0.695317 0.845609 0.079 Uiso 1 1 calc R . . . .
N5 N 0.6904(3) 0.72144(8) 0.57412(19) 0.0709(6) Uani 1 1 d . . . . .
H5A H 0.781932 0.737099 0.553256 0.085 Uiso 1 1 calc R . . . .
H5B H 0.624782 0.708535 0.505339 0.085 Uiso 1 1 calc R . . . .
N4 N 0.7544(3) 0.73750(9) 0.8146(2) 0.0905(8) Uani 1 1 d . . . . .
H4A H 0.845290 0.752995 0.791408 0.109 Uiso 1 1 calc R . . . .
H4B H 0.730923 0.735179 0.904969 0.109 Uiso 1 1 calc R . . . .
C007 C 1.0781(3) 0.79407(8) 0.6485(2) 0.0595(6) Uani 1 1 d . . . . .
C008 C 0.3882(3) 0.66639(8) 0.6682(2) 0.0607(6) Uani 1 1 d . . . . .
C009 C 0.6508(3) 0.71724(9) 0.7115(2) 0.0608(6) Uani 1 1 d . . . . .
N00A N -0.4850(3) 0.43617(8) 0.0969(3) 0.0893(7) Uani 1 1 d . . . . .
C00B C -0.3716(3) 0.46643(8) 0.1720(3) 0.0678(6) Uani 1 1 d . . . . .
N1 N 0.0355(4) 0.55938(10) 0.3853(3) 0.1036(9) Uani 1 1 d . . . . .
C00D C 0.4345(4) 0.63607(9) 0.5579(3) 0.0744(7) Uani 1 1 d . . . . .
H00D H 0.549348 0.634460 0.531722 0.089 Uiso 1 1 calc R . . . .
N2 N -0.0366(4) 0.57881(12) 0.4662(3) 0.1165(11) Uani 1 1 d . . . . .
C00F C -0.1330(4) 0.52825(10) 0.3215(3) 0.0846(9) Uani 1 1 d . . . . .
C00G C 1.3599(3) 0.82752(11) 0.7163(3) 0.0771(7) Uani 1 1 d . . . . .
H00H H 1.395539 0.801163 0.780283 0.093 Uiso 1 1 calc R . . . .
H00O H 1.312327 0.852598 0.775042 0.093 Uiso 1 1 calc R . . . .
C00H C 0.1347(5) 0.60961(12) 0.5285(4) 0.0974(11) Uani 1 1 d . . . . .
C00I C -0.1984(4) 0.46976(10) 0.1378(3) 0.0845(8) Uani 1 1 d . . . . .
H00I H -0.159338 0.450840 0.063027 0.101 Uiso 1 1 calc R . . . .
C00J C 0.2167(4) 0.66771(11) 0.7055(3) 0.0822(8) Uani 1 1 d . . . . .
H00J H 0.186078 0.688385 0.779057 0.099 Uiso 1 1 calc R . . . .
C00K C 0.3054(5) 0.60802(10) 0.4870(3) 0.0912(10) Uani 1 1 d . . . . .
H00K H 0.333739 0.587992 0.411038 0.109 Uiso 1 1 calc R . . . .
C00L C -0.0848(4) 0.49991(11) 0.2105(4) 0.0904(9) Uani 1 1 d . . . . .
H00L H 0.029755 0.501226 0.183503 0.108 Uiso 1 1 calc R . . . .
C00M C -0.4208(4) 0.49518(10) 0.2862(3) 0.0883(8) Uani 1 1 d . . . . .
H00M H -0.535308 0.494096 0.313586 0.106 Uiso 1 1 calc R . . . .
C00N C -0.3024(5) 0.52537(10) 0.3598(3) 0.0949(9) Uani 1 1 d . . . . .
H00N H -0.338283 0.543991 0.436474 0.114 Uiso 1 1 calc R . . . .
C00O C 1.5125(4) 0.84588(12) 0.6393(3) 0.0932(9) Uani 1 1 d . . . . .
H00Q H 1.477834 0.873527 0.582583 0.140 Uiso 1 1 calc GR . . . .
H00R H 1.552667 0.821536 0.575746 0.140 Uiso 1 1 calc GR . . . .
H00S H 1.604966 0.854368 0.710285 0.140 Uiso 1 1 calc GR . . . .
C00P C 0.0923(4) 0.63981(12) 0.6380(4) 0.0989(10) Uani 1 1 d . . . . .
H00P H -0.021828 0.641158 0.666042 0.119 Uiso 1 1 calc R . . . .
C00Q C -0.4301(5) 0.40915(12) -0.0274(4) 0.1164(12) Uani 1 1 d . . . . .
H00A H -0.373726 0.430139 -0.092526 0.175 Uiso 1 1 calc GR . . . .
H00B H -0.530168 0.394831 -0.078241 0.175 Uiso 1 1 calc GR . . . .
H00C H -0.349961 0.384607 0.006470 0.175 Uiso 1 1 calc GR . . . .
C00R C -0.6622(4) 0.43098(13) 0.1342(5) 0.1216(13) Uani 1 1 d . . . . .
H00E H -0.665468 0.427628 0.238370 0.182 Uiso 1 1 calc GR . . . .
H00F H -0.712275 0.403136 0.086829 0.182 Uiso 1 1 calc GR . . . .
H00G H -0.727783 0.458710 0.102368 0.182 Uiso 1 1 calc GR . . . .

loop_
_atom_site_aniso_label
_atom_site_aniso_U_11
_atom_site_aniso_U_22
_atom_site_aniso_U_33
_atom_site_aniso_U_23
_atom_site_aniso_U_13
_atom_site_aniso_U_12
O001 0.0772(11) 0.0841(12) 0.0453(8) -0.0063(7) 0.0060(7) -0.0150(9)
O002 0.0888(12) 0.1016(13) 0.0397(8) 0.0065(8) -0.0029(8) -0.0277(10)
O003 0.0889(12) 0.1225(16) 0.0379(8) -0.0003(9) 0.0043(8) -0.0216(11)
N3 0.0756(13) 0.0823(14) 0.0391(9) -0.0049(9) 0.0059(8) -0.0146(11)
N5 0.0826(14) 0.0901(15) 0.0395(9) 0.0016(9) 0.0005(9) -0.0178(11)
N4 0.1039(17) 0.129(2) 0.0375(9) -0.0021(11) 0.0002(10) -0.0484(15)
C007 0.0751(15) 0.0637(13) 0.0399(10) 0.0027(9) 0.0049(10) -0.0047(11)
C008 0.0722(15) 0.0637(14) 0.0450(11) 0.0053(10) -0.0057(10) -0.0049(11)
C009 0.0732(15) 0.0691(14) 0.0394(10) -0.0013(10) -0.0009(10) -0.0052(12)
N00A 0.0862(17) 0.0746(15) 0.1040(18) -0.0078(13) -0.0162(14) -0.0082(13)
C00B 0.0746(16) 0.0524(13) 0.0749(15) 0.0034(11) -0.0077(13) 0.0032(12)
N1 0.141(2) 0.0889(18) 0.0853(17) 0.0287(14) 0.0373(17) 0.0494(17)
C00D 0.0944(19) 0.0717(16) 0.0566(13) -0.0055(12) 0.0015(13) -0.0059(14)
N2 0.122(2) 0.129(2) 0.103(2) 0.0522(18) 0.0427(18) 0.064(2)
C00F 0.098(2) 0.0605(16) 0.090(2) 0.0143(15) -0.0314(17) -0.0204(15)
C00G 0.0748(16) 0.0960(19) 0.0603(14) -0.0163(13) 0.0018(12) -0.0091(14)
C00H 0.102(2) 0.084(2) 0.099(2) 0.0371(18) -0.049(2) -0.0387(18)
C00I 0.095(2) 0.0708(17) 0.0883(19) -0.0125(14) 0.0076(16) -0.0077(15)
C00J 0.0788(18) 0.0850(19) 0.0822(18) 0.0012(15) 0.0014(15) -0.0028(15)
C00K 0.145(3) 0.0674(17) 0.0581(15) -0.0045(12) -0.0201(17) -0.0149(18)
C00L 0.0814(19) 0.0753(18) 0.113(2) -0.0050(18) -0.0044(17) -0.0082(15)
C00M 0.086(2) 0.0743(18) 0.105(2) -0.0060(17) 0.0141(17) 0.0026(15)
C00N 0.139(3) 0.0657(17) 0.0798(19) -0.0136(14) 0.0018(19) -0.0041(19)
C00O 0.0794(19) 0.110(2) 0.091(2) -0.0162(17) 0.0087(15) -0.0136(17)
C00P 0.084(2) 0.096(2) 0.113(3) 0.009(2) -0.0221(19) -0.0159(18)
C00Q 0.159(3) 0.086(2) 0.101(2) -0.0198(19) -0.014(2) -0.025(2)
C00R 0.084(2) 0.103(3) 0.173(4) 0.005(3) -0.032(2) -0.0077(19)

loop_
_atom_type_symbol
_atom_type_description
_atom_type_scat_dispersion_real
_atom_type_scat_dispersion_imag
_atom_type_scat_source
C C 0.0033 0.0016 'International Tables Vol C Tables 4.2.6.8 and 6.1.1.4'
H H 0.0000 0.0000 'International Tables Vol C Tables 4.2.6.8 and 6.1.1.4'
N N 0.0061 0.0033 'International Tables Vol C Tables 4.2.6.8 and 6.1.1.4'
O O 0.0106 0.0060 'International Tables Vol C Tables 4.2.6.8 and 6.1.1.4'

loop_
_geom_angle_atom_site_label_1
_geom_angle_atom_site_label_2
_geom_angle_atom_site_label_3
_geom_angle
_geom_angle_site_symmetry_1
_geom_angle_site_symmetry_3
_geom_angle_publ_flag
C007 O001 C00G 118.25(17) . . ?
C009 N3 C008 128.90(18) . . ?
O002 C007 O001 113.23(18) . . ?
O003 C007 O001 119.5(2) . . ?
O003 C007 O002 127.3(2) . . ?
C00D C008 N3 122.7(2) . . ?
C00J C008 N3 117.7(2) . . ?
C00J C008 C00D 119.4(2) . . ?
N5 C009 N3 124.1(2) . . ?
N5 C009 N4 118.5(2) . . ?
N4 C009 N3 117.42(19) . . ?
C00B N00A C00Q 120.6(3) . . ?
C00B N00A C00R 121.8(3) . . ?
C00R N00A C00Q 117.6(3) . . ?
N00A C00B C00I 121.0(3) . . ?
N00A C00B C00M 122.8(3) . . ?
C00I C00B C00M 116.2(3) . . ?
N2 N1 C00F 94.7(3) . . ?
C008 C00D C00K 118.5(3) . . ?
N1 N2 C00H 93.8(3) . . ?
C00L C00F N1 109.3(3) . . ?
C00L C00F C00N 117.7(3) . . ?
C00N C00F N1 133.0(3) . . ?
O001 C00G C00O 107.1(2) . . ?
C00K C00H N2 129.5(4) . . ?
C00P C00H N2 110.8(3) . . ?
C00P C00H C00K 119.6(3) . . ?
C00L C00I C00B 121.7(3) . . ?
C00P C00J C008 121.9(3) . . ?
C00H C00K C00D 120.7(3) . . ?
C00I C00L C00F 122.2(3) . . ?
C00N C00M C00B 121.1(3) . . ?
C00F C00N C00M 121.0(3) . . ?
C00J C00P C00H 119.8(3) . . ?

loop_
_geom_bond_atom_site_label_1
_geom_bond_atom_site_label_2
_geom_bond_distance
_geom_bond_site_symmetry_2
_geom_bond_publ_flag
O001 C007 1.361(3) . ?
O001 C00G 1.438(3) . ?
O002 C007 1.253(3) . ?
O003 C007 1.222(2) . ?
N3 C008 1.416(3) . ?
N3 C009 1.332(3) . ?
N5 C009 1.317(3) . ?
N4 C009 1.322(3) . ?
C008 C00D 1.383(3) . ?
C008 C00J 1.382(4) . ?
N00A C00B 1.368(3) . ?
N00A C00Q 1.451(4) . ?
N00A C00R 1.432(4) . ?
C00B C00I 1.389(4) . ?
C00B C00M 1.391(4) . ?
N1 N2 1.097(3) . ?
N1 C00F 1.636(4) . ?
C00D C00K 1.392(4) . ?
N2 C00H 1.643(4) . ?
C00F C00L 1.359(4) . ?
C00F C00N 1.372(4) . ?
C00G C00O 1.497(4) . ?
C00H C00K 1.389(5) . ?
C00H C00P 1.367(5) . ?
C00I C00L 1.357(4) . ?
C00J C00P 1.352(4) . ?
C00M C00N 1.384(4) . ?
